data_4322557
loop_
_publ_author_name
'Elisa Campazzi'
'Euro Solari'
'Rosario Scopelliti'
'Carlo Floriani'

_publ_contact_author_address
;
Institut de Chimie Min\'erale et Analytique
BCH # 3307
Universit\'e de Lausanne
CH-1015 Lausanne
Switzerland
;
_publ_contact_author_email carlo.floriani@icma.unil.ch
_publ_contact_author_fax '+4121 692 3905'
_publ_contact_author_name 'Carlo Floriani'
_publ_contact_author_phone '+4121 692 3902'
_publ_section_title
;
 Cyclopentadienyl Behavior of Pyrrolyl Anions within the
 meso-Octaethylporphyrinogen-Binding Lanthanides: Carbon-Hydrogen and
 Metal-Carbon Bond Rearrangements
;
_journal_name_full 'Inorganic Chemistry'
_journal_page_first 6240
_journal_page_last 6245
_journal_paper_doi 10.1021/ic990742x
_journal_volume 38
_journal_year 1999
_chemical_formula_sum 'C80 H112 N8 Na2 O2 Pr2'
_chemical_formula_weight 1545.58
_chemical_name_systematic
; 
 ? 
;
_space_group_IT_number 2
_symmetry_cell_setting triclinic
_symmetry_space_group_name_Hall '-P 1'
_symmetry_space_group_name_H-M 'P -1'
_atom_sites_solution_hydrogens geom
_atom_sites_solution_primary direct
_atom_sites_solution_secondary difmap
_audit_creation_method SHELXL-97
_cell_angle_alpha 77.86(3)
_cell_angle_beta 72.47(3)
_cell_angle_gamma 67.738(10)
_cell_formula_units_Z 1
_cell_length_a 11.726(3)
_cell_length_b 13.460(2)
_cell_length_c 14.693(5)
_cell_measurement_reflns_used '281 spots from first image'
_cell_measurement_temperature 183(2)
_cell_volume 2034.3(10)
_computing_cell_refinement 'marresearch, marHKL, release 1.9.1'
_computing_data_collection 'marresearch, mar345, release 1.2.11'
_computing_data_reduction 'marresearch, marHKL'
_computing_molecular_graphics 'Bruker, SHELXTL, release 5.1'
_computing_publication_material 'Bruker, SHELXTL'
_computing_structure_refinement 'SHELXL-97 (Sheldrick, 1997)'
_computing_structure_solution 'SHELXS-97 (Sheldrick, 1990)'
_diffrn_ambient_temperature 183(2)
_diffrn_measured_fraction_theta_max 0.857
_diffrn_measurement_device_type 'mar345 IPDS'
_diffrn_measurement_method 'phi scan'
_diffrn_radiation_monochromator graphite
_diffrn_radiation_source 'fine-focus sealed tube'
_diffrn_radiation_type MoK\a
_diffrn_radiation_wavelength 0.71070
_diffrn_reflns_av_R_equivalents 0.0285
_diffrn_reflns_av_sigmaI/netI 0.0409
_diffrn_reflns_limit_h_max 13
_diffrn_reflns_limit_h_min -13
_diffrn_reflns_limit_k_max 16
_diffrn_reflns_limit_k_min -15
_diffrn_reflns_limit_l_max 17
_diffrn_reflns_limit_l_min -17
_diffrn_reflns_number 11966
_diffrn_reflns_theta_max 25.03
_diffrn_reflns_theta_min 1.46
_exptl_absorpt_coefficient_mu 1.241
_exptl_absorpt_correction_type none
_exptl_crystal_colour prismatic
_exptl_crystal_density_diffrn 1.262
_exptl_crystal_density_method 'not measured'
_exptl_crystal_description colourless
_exptl_crystal_F_000 804
_exptl_crystal_size_max 0.35
_exptl_crystal_size_mid 0.25
_exptl_crystal_size_min 0.20
_refine_diff_density_max 1.421
_refine_diff_density_min -1.447
_refine_diff_density_rms 0.174
_refine_ls_extinction_coef 0.070(3)
_refine_ls_extinction_expression Fc^*^=kFc[1+0.001xFc^2^\l^3^/sin(2\q)]^-1/4^
_refine_ls_extinction_method SHELXL
_refine_ls_goodness_of_fit_ref 1.144
_refine_ls_hydrogen_treatment mixed
_refine_ls_matrix_type full
_refine_ls_number_parameters 425
_refine_ls_number_reflns 6154
_refine_ls_number_restraints 0
_refine_ls_restrained_S_all 1.144
_refine_ls_R_factor_all 0.0475
_refine_ls_R_factor_gt 0.0434
_refine_ls_shift/su_max 0.000
_refine_ls_shift/su_mean 0.000
_refine_ls_structure_factor_coef Fsqd
_refine_ls_weighting_details 'calc w=1/[\s^2^(Fo^2^)+(0.0845P)^2^+3.5857P] where P=(Fo^2^+2Fc^2^)/3'
_refine_ls_weighting_scheme calc
_refine_ls_wR_factor_gt 0.1231
_refine_ls_wR_factor_ref 0.1402
_reflns_number_gt 5746
_reflns_number_total 6154
_reflns_threshold_expression >2sigma(I)
_cod_data_source_file ic990742x_5.cif
_cod_data_source_block 16
_cod_original_cell_volume 2034.4(9)
_cod_database_code 4322557

loop_
_symmetry_equiv_pos_as_xyz
'x, y, z'
'-x, -y, -z'

loop_
_atom_site_label
_atom_site_type_symbol
_atom_site_fract_x
_atom_site_fract_y
_atom_site_fract_z
_atom_site_U_iso_or_equiv
_atom_site_adp_type
_atom_site_occupancy
_atom_site_symmetry_multiplicity
_atom_site_calc_flag
_atom_site_refinement_flags
_atom_site_disorder_assembly
_atom_site_disorder_group
Pr1 Pr 0.00816(2) -0.187618(19) -0.204573(16) 0.02792(18) Uani 1 1 d . . .
N1 N 0.2409(4) -0.2240(3) -0.2353(3) 0.0316(9) Uani 1 1 d . . .
N2 N 0.0656(4) -0.2660(3) -0.0366(3) 0.0302(9) Uani 1 1 d . . .
N3 N -0.1555(4) -0.0589(3) -0.0938(3) 0.0320(9) Uani 1 1 d . . .
N4 N 0.0267(4) 0.0033(3) -0.2780(3) 0.0325(9) Uani 1 1 d . . .
C1 C 0.3005(5) -0.1508(4) -0.2868(3) 0.0318(11) Uani 1 1 d . . .
C2 C 0.4051(5) -0.1657(4) -0.2570(4) 0.0381(12) Uani 1 1 d . . .
H2 H 0.4604 -0.1246 -0.2806 0.046 Uiso 1 1 calc R . .
C3 C 0.4169(5) -0.2540(4) -0.1839(4) 0.0366(11) Uani 1 1 d . . .
H3 H 0.4810 -0.2833 -0.1492 0.044 Uiso 1 1 calc R . .
C4 C 0.3160(5) -0.2889(4) -0.1734(3) 0.0299(10) Uani 1 1 d . . .
C5 C 0.2836(5) -0.3846(4) -0.1134(4) 0.0324(11) Uani 1 1 d . . .
C6 C 0.1406(5) -0.3540(4) -0.0865(3) 0.0319(11) Uani 1 1 d . . .
C7 C 0.0653(5) -0.4057(4) -0.1003(4) 0.0340(11) Uani 1 1 d . . .
H7 H 0.0930 -0.4661 -0.1350 0.041 Uiso 1 1 calc R . .
C8 C -0.0609(5) -0.3503(4) -0.0521(4) 0.0345(11) Uani 1 1 d . . .
H8 H -0.1344 -0.3664 -0.0485 0.041 Uiso 1 1 calc R . .
C9 C -0.0569(5) -0.2682(4) -0.0113(3) 0.0301(10) Uani 1 1 d . . .
C10 C -0.1616(5) -0.1909(4) 0.0556(4) 0.0344(11) Uani 1 1 d . . .
C11 C -0.1966(5) -0.0779(4) 0.0050(4) 0.0338(11) Uani 1 1 d . . .
C12 C -0.2848(5) 0.0161(4) 0.0420(4) 0.0381(12) Uani 1 1 d . . .
H12 H -0.3288 0.0244 0.1073 0.046 Uiso 1 1 calc R . .
C13 C -0.2962(5) 0.0970(4) -0.0369(4) 0.0388(12) Uani 1 1 d . . .
H13 H -0.3481 0.1708 -0.0343 0.047 Uiso 1 1 calc R . .
C14 C -0.2182(5) 0.0489(4) -0.1184(4) 0.0364(11) Uani 1 1 d . . .
C15 C -0.2075(5) 0.0944(4) -0.2219(4) 0.0333(11) Uani 1 1 d . . .
C16 C -0.0941(5) 0.0189(4) -0.2848(4) 0.0315(11) Uani 1 1 d . . .
C17 C -0.0876(5) -0.0362(4) -0.3570(4) 0.0349(11) Uani 1 1 d . . .
H17 H -0.1573 -0.0403 -0.3745 0.042 Uiso 1 1 calc R . .
C18 C 0.0443(5) -0.0855(4) -0.4001(4) 0.0346(11) Uani 1 1 d . . .
H18 H 0.0800 -0.1291 -0.4516 0.041 Uiso 1 1 calc R . .
C19 C 0.1094(5) -0.0567(4) -0.3511(3) 0.0322(11) Uani 1 1 d . . .
C20 C 0.2513(5) -0.0780(4) -0.3702(3) 0.0341(11) Uani 1 1 d . . .
C21 C 0.3444(6) -0.4826(4) -0.1726(5) 0.0426(13) Uani 1 1 d . . .
H21A H 0.3117 -0.5409 -0.1358 0.051 Uiso 1 1 calc R . .
H21B H 0.3155 -0.4608 -0.2328 0.051 Uiso 1 1 calc R . .
C22 C 0.4877(6) -0.5281(5) -0.1983(6) 0.0600(17) Uani 1 1 d . . .
H22A H 0.5220 -0.4711 -0.2335 0.090 Uiso 1 1 calc R . .
H22B H 0.5164 -0.5867 -0.2386 0.090 Uiso 1 1 calc R . .
H22C H 0.5179 -0.5562 -0.1395 0.090 Uiso 1 1 calc R . .
C23 C 0.3308(6) -0.4109(4) -0.0199(4) 0.0389(12) Uani 1 1 d . . .
H23A H 0.4242 -0.4290 -0.0376 0.047 Uiso 1 1 calc R . .
H23B H 0.2930 -0.3456 0.0143 0.047 Uiso 1 1 calc R . .
C24 C 0.2977(7) -0.5042(5) 0.0482(5) 0.0506(15) Uani 1 1 d . . .
H24A H 0.2060 -0.4894 0.0627 0.076 Uiso 1 1 calc R . .
H24B H 0.3229 -0.5117 0.1078 0.076 Uiso 1 1 calc R . .
H24C H 0.3432 -0.5713 0.0178 0.076 Uiso 1 1 calc R . .
C25 C -0.1148(6) -0.1932(5) 0.1441(4) 0.0458(14) Uani 1 1 d . . .
H25A H -0.0402 -0.1687 0.1217 0.055 Uiso 1 1 calc R . .
H25B H -0.1826 -0.1403 0.1861 0.055 Uiso 1 1 calc R . .
C26 C -0.0779(8) -0.3020(6) 0.2041(5) 0.067(2) Uani 1 1 d . . .
H26A H -0.1500 -0.3284 0.2255 0.101 Uiso 1 1 calc R . .
H26B H -0.0546 -0.2940 0.2602 0.101 Uiso 1 1 calc R . .
H26C H -0.0053 -0.3538 0.1652 0.101 Uiso 1 1 calc R . .
C27 C -0.2827(6) -0.2254(5) 0.0903(4) 0.0456(14) Uani 1 1 d . . .
H27A H -0.2554 -0.3044 0.1086 0.055 Uiso 1 1 calc R . .
H27B H -0.3371 -0.1905 0.1489 0.055 Uiso 1 1 calc R . .
C28 C -0.3617(6) -0.1986(6) 0.0195(5) 0.0554(16) Uani 1 1 d . . .
H28A H -0.4051 -0.1204 0.0114 0.083 Uiso 1 1 calc R . .
H28B H -0.4249 -0.2352 0.0431 0.083 Uiso 1 1 calc R . .
H28C H -0.3068 -0.2228 -0.0424 0.083 Uiso 1 1 calc R . .
C29 C -0.3338(6) 0.1121(5) -0.2492(4) 0.0439(13) Uani 1 1 d . . .
H29A H -0.4000 0.1765 -0.2203 0.053 Uiso 1 1 calc R . .
H29B H -0.3196 0.1289 -0.3198 0.053 Uiso 1 1 calc R . .
C30 C -0.3850(7) 0.0199(6) -0.2193(5) 0.0561(16) Uani 1 1 d . . .
H30A H -0.3185 -0.0462 -0.2429 0.084 Uiso 1 1 calc R . .
H30B H -0.4578 0.0366 -0.2464 0.084 Uiso 1 1 calc R . .
H30C H -0.4121 0.0092 -0.1491 0.084 Uiso 1 1 calc R . .
C31 C -0.1868(6) 0.2048(4) -0.2361(4) 0.0438(13) Uani 1 1 d . . .
H31A H -0.2597 0.2542 -0.1939 0.053 Uiso 1 1 calc R . .
H31B H -0.1095 0.1934 -0.2153 0.053 Uiso 1 1 calc R . .
C32 C -0.1723(8) 0.2603(5) -0.3404(5) 0.0628(18) Uani 1 1 d . . .
H32A H -0.0956 0.2154 -0.3820 0.094 Uiso 1 1 calc R . .
H32B H -0.1654 0.3311 -0.3425 0.094 Uiso 1 1 calc R . .
H32C H -0.2468 0.2695 -0.3628 0.094 Uiso 1 1 calc R . .
C33 C 0.2721(6) 0.0309(4) -0.3815(4) 0.0406(12) Uani 1 1 d . . .
H33A H 0.2246 0.0658 -0.3218 0.049 Uiso 1 1 calc R . .
H33B H 0.3635 0.0167 -0.3889 0.049 Uiso 1 1 calc R . .
C34 C 0.2303(7) 0.1099(5) -0.4669(5) 0.0534(16) Uani 1 1 d . . .
H34A H 0.2858 0.0811 -0.5270 0.080 Uiso 1 1 calc R . .
H34B H 0.2362 0.1799 -0.4643 0.080 Uiso 1 1 calc R . .
H34C H 0.1423 0.1189 -0.4638 0.080 Uiso 1 1 calc R . .
C35 C 0.3190(6) -0.1359(5) -0.4635(4) 0.0422(13) Uani 1 1 d . . .
H35A H 0.3073 -0.2070 -0.4515 0.051 Uiso 1 1 calc R . .
H35B H 0.2770 -0.0926 -0.5151 0.051 Uiso 1 1 calc R . .
C36 C 0.4606(7) -0.1533(6) -0.4987(5) 0.0617(18) Uani 1 1 d . . .
H36A H 0.4740 -0.0840 -0.5073 0.093 Uiso 1 1 calc R . .
H36B H 0.4940 -0.1841 -0.5601 0.093 Uiso 1 1 calc R . .
H36C H 0.5049 -0.2030 -0.4514 0.093 Uiso 1 1 calc R . .
O1 O -0.0708(4) -0.2897(3) -0.2844(3) 0.0491(10) Uani 1 1 d . . .
C37 C -0.1927(9) -0.3010(9) -0.2631(8) 0.088(3) Uani 1 1 d . . .
H37A H -0.2572 -0.2299 -0.2751 0.106 Uiso 1 1 calc R . .
H37B H -0.2172 -0.3281 -0.1946 0.106 Uiso 1 1 calc R . .
C38 C -0.1881(12) -0.3756(11) -0.3228(7) 0.117(5) Uani 1 1 d . . .
H38A H -0.2506 -0.3398 -0.3625 0.141 Uiso 1 1 calc R . .
H38B H -0.2083 -0.4385 -0.2826 0.141 Uiso 1 1 calc R . .
C39 C -0.0529(11) -0.4118(9) -0.3871(7) 0.091(3) Uani 1 1 d . . .
H39A H -0.0121 -0.4911 -0.3767 0.109 Uiso 1 1 calc R . .
H39B H -0.0537 -0.3906 -0.4557 0.109 Uiso 1 1 calc R . .
C40 C 0.0141(12) -0.3561(11) -0.3579(9) 0.129(5) Uani 1 1 d . . .
H40A H 0.0866 -0.4098 -0.3338 0.155 Uiso 1 1 calc R . .
H40B H 0.0478 -0.3109 -0.4140 0.155 Uiso 1 1 calc R . .
Na1 Na 0.1679(2) -0.12869(19) -0.06780(19) 0.0519(6) Uani 1 1 d . . .

loop_
_atom_site_aniso_label
_atom_site_aniso_U_11
_atom_site_aniso_U_22
_atom_site_aniso_U_33
_atom_site_aniso_U_23
_atom_site_aniso_U_13
_atom_site_aniso_U_12
Pr1 0.0269(3) 0.0272(2) 0.0307(2) -0.00055(12) -0.00877(12) -0.01033(15)
N1 0.029(2) 0.032(2) 0.035(2) 0.0005(16) -0.0100(17) -0.0120(19)
N2 0.029(2) 0.029(2) 0.035(2) 0.0024(16) -0.0101(16) -0.0142(18)
N3 0.029(2) 0.031(2) 0.035(2) -0.0052(16) -0.0044(16) -0.0103(18)
N4 0.035(3) 0.027(2) 0.034(2) -0.0009(16) -0.0073(17) -0.0119(19)
C1 0.032(3) 0.030(2) 0.033(2) -0.0014(19) -0.007(2) -0.012(2)
C2 0.030(3) 0.038(3) 0.045(3) 0.000(2) -0.005(2) -0.016(2)
C3 0.030(3) 0.037(3) 0.041(3) 0.000(2) -0.013(2) -0.009(2)
C4 0.021(3) 0.030(2) 0.038(3) -0.0010(19) -0.0118(19) -0.006(2)
C5 0.026(3) 0.030(2) 0.043(3) 0.001(2) -0.017(2) -0.009(2)
C6 0.037(3) 0.029(2) 0.034(2) 0.0043(19) -0.013(2) -0.016(2)
C7 0.040(3) 0.028(2) 0.038(3) 0.0011(19) -0.014(2) -0.014(2)
C8 0.030(3) 0.036(3) 0.042(3) 0.001(2) -0.012(2) -0.017(2)
C9 0.028(3) 0.034(3) 0.031(2) 0.0045(19) -0.0118(19) -0.015(2)
C10 0.031(3) 0.041(3) 0.035(3) -0.002(2) -0.006(2) -0.018(2)
C11 0.033(3) 0.035(3) 0.036(3) -0.007(2) -0.003(2) -0.017(2)
C12 0.036(3) 0.039(3) 0.041(3) -0.010(2) -0.003(2) -0.016(2)
C13 0.033(3) 0.034(3) 0.051(3) -0.012(2) -0.009(2) -0.011(2)
C14 0.035(3) 0.033(3) 0.042(3) -0.005(2) -0.007(2) -0.014(2)
C15 0.026(3) 0.034(3) 0.042(3) -0.002(2) -0.018(2) -0.007(2)
C16 0.028(3) 0.032(2) 0.034(3) 0.0032(19) -0.014(2) -0.009(2)
C17 0.034(3) 0.034(3) 0.038(3) 0.001(2) -0.014(2) -0.012(2)
C18 0.040(3) 0.035(3) 0.030(2) 0.000(2) -0.010(2) -0.014(2)
C19 0.033(3) 0.031(2) 0.030(2) 0.0055(19) -0.010(2) -0.011(2)
C20 0.034(3) 0.036(3) 0.032(2) 0.000(2) -0.008(2) -0.014(2)
C21 0.039(4) 0.030(3) 0.057(3) -0.007(2) -0.013(3) -0.008(2)
C22 0.044(4) 0.047(3) 0.086(5) -0.022(3) -0.017(3) -0.003(3)
C23 0.041(3) 0.037(3) 0.044(3) 0.008(2) -0.018(2) -0.018(3)
C24 0.055(4) 0.047(3) 0.057(4) 0.020(3) -0.032(3) -0.026(3)
C25 0.055(4) 0.054(3) 0.034(3) -0.004(2) -0.011(2) -0.024(3)
C26 0.085(6) 0.077(5) 0.045(4) 0.014(3) -0.026(3) -0.036(4)
C27 0.040(3) 0.046(3) 0.051(3) -0.006(3) 0.004(2) -0.026(3)
C28 0.040(4) 0.055(4) 0.077(4) -0.017(3) -0.006(3) -0.023(3)
C29 0.032(3) 0.048(3) 0.051(3) -0.013(3) -0.014(2) -0.006(3)
C30 0.046(4) 0.066(4) 0.065(4) -0.014(3) -0.016(3) -0.023(3)
C31 0.048(4) 0.029(3) 0.052(3) 0.001(2) -0.016(3) -0.010(2)
C32 0.077(5) 0.042(3) 0.063(4) 0.009(3) -0.018(3) -0.020(3)
C33 0.039(3) 0.038(3) 0.045(3) 0.004(2) -0.008(2) -0.019(3)
C34 0.059(4) 0.046(3) 0.057(4) 0.018(3) -0.023(3) -0.026(3)
C35 0.038(3) 0.045(3) 0.037(3) -0.005(2) -0.002(2) -0.012(3)
C36 0.050(4) 0.075(5) 0.053(4) -0.014(3) 0.009(3) -0.026(4)
O1 0.063(3) 0.051(2) 0.047(2) -0.0071(18) -0.0201(19) -0.028(2)
C37 0.073(6) 0.110(7) 0.111(7) -0.048(6) -0.016(5) -0.049(6)
C38 0.167(11) 0.164(11) 0.089(7) -0.029(7) -0.017(7) -0.133(10)
C39 0.124(9) 0.101(7) 0.075(5) -0.036(5) -0.015(5) -0.062(7)
C40 0.109(9) 0.160(11) 0.137(10) -0.108(9) 0.033(7) -0.067(8)
Na1 0.0510(15) 0.0463(13) 0.0690(15) -0.0136(11) -0.0136(11) -0.0253(12)

loop_
_atom_type_symbol
_atom_type_description
_atom_type_scat_dispersion_real
_atom_type_scat_dispersion_imag
_atom_type_scat_source
C C 0.0033 0.0016 'International Tables Vol C Tables 4.2.6.8 and 6.1.1.4'
H H 0.0000 0.0000 'International Tables Vol C Tables 4.2.6.8 and 6.1.1.4'
N N 0.0061 0.0033 'International Tables Vol C Tables 4.2.6.8 and 6.1.1.4'
O O 0.0106 0.0060 'International Tables Vol C Tables 4.2.6.8 and 6.1.1.4'
Na Na 0.0362 0.0249 'International Tables Vol C Tables 4.2.6.8 and 6.1.1.4'
Pr Pr -0.2180 2.8214 'International Tables Vol C Tables 4.2.6.8 and 6.1.1.4'

loop_
_geom_angle_atom_site_label_1
_geom_angle_atom_site_label_2
_geom_angle_atom_site_label_3
_geom_angle
_geom_angle_site_symmetry_1
_geom_angle_site_symmetry_3
_geom_angle_publ_flag
N3 Pr1 N1 123.48(14) . . ?
N3 Pr1 O1 116.49(15) . . ?
N1 Pr1 O1 119.99(14) . . ?
N3 Pr1 N4 74.23(13) . . ?
N1 Pr1 N4 77.80(13) . . ?
O1 Pr1 N4 122.43(14) . . ?
N3 Pr1 N2 76.36(14) . . ?
N1 Pr1 N2 74.13(13) . . ?
O1 Pr1 N2 120.71(13) . . ?
N4 Pr1 N2 116.79(13) . . ?
N3 Pr1 C16 63.66(14) . . ?
N1 Pr1 C16 106.59(14) . . ?
O1 Pr1 C16 100.54(14) . . ?
N4 Pr1 C16 29.72(15) . . ?
N2 Pr1 C16 132.32(14) . . ?
N3 Pr1 C19 103.45(14) . . ?
N1 Pr1 C19 63.46(15) . . ?
O1 Pr1 C19 105.46(14) . . ?
N4 Pr1 C19 29.44(14) . . ?
N2 Pr1 C19 128.61(14) . . ?
C16 Pr1 C19 47.27(16) . . ?
N3 Pr1 C6 104.83(15) . . ?
N1 Pr1 C6 62.68(14) . . ?
O1 Pr1 C6 101.42(14) . . ?
N4 Pr1 C6 131.92(14) . . ?
N2 Pr1 C6 29.21(14) . . ?
C16 Pr1 C6 158.01(15) . . ?
C19 Pr1 C6 126.14(15) . . ?
N3 Pr1 C9 63.05(15) . . ?
N1 Pr1 C9 102.91(14) . . ?
O1 Pr1 C9 101.65(14) . . ?
N4 Pr1 C9 128.94(14) . . ?
N2 Pr1 C9 29.18(14) . . ?
C16 Pr1 C9 126.70(15) . . ?
C19 Pr1 C9 152.89(15) . . ?
C6 Pr1 C9 46.56(16) . . ?
N3 Pr1 C17 86.39(15) . . ?
N1 Pr1 C17 109.40(14) . . ?
O1 Pr1 C17 74.88(14) . . ?
N4 Pr1 C17 48.42(14) . . ?
N2 Pr1 C17 160.62(14) . . ?
C16 Pr1 C17 28.42(15) . . ?
C19 Pr1 C17 46.92(16) . . ?
C6 Pr1 C17 168.56(16) . . ?
C9 Pr1 C17 144.41(16) . . ?
N3 Pr1 C18 110.76(15) . . ?
N1 Pr1 C18 83.10(15) . . ?
O1 Pr1 C18 77.94(14) . . ?
N4 Pr1 C18 48.37(14) . . ?
N2 Pr1 C18 155.74(14) . . ?
C16 Pr1 C18 47.16(15) . . ?
C19 Pr1 C18 28.30(15) . . ?
C6 Pr1 C18 140.41(16) . . ?
C9 Pr1 C18 173.03(15) . . ?
C17 Pr1 C18 28.67(16) . . ?
N3 Pr1 C7 108.49(14) . . ?
N1 Pr1 C7 84.50(14) . . ?
O1 Pr1 C7 75.12(14) . . ?
N4 Pr1 C7 159.76(15) . . ?
N2 Pr1 C7 47.57(13) . . ?
C16 Pr1 C7 168.65(16) . . ?
C19 Pr1 C7 143.76(16) . . ?
C6 Pr1 C7 27.95(15) . . ?
C9 Pr1 C7 46.06(15) . . ?
C17 Pr1 C7 149.96(14) . . ?
C18 Pr1 C7 139.22(15) . . ?
C1 N1 C4 105.6(4) . . ?
C1 N1 Pr1 123.8(3) . . ?
C4 N1 Pr1 124.7(3) . . ?
C1 N1 Na1 92.4(3) . . ?
C4 N1 Na1 70.5(3) . . ?
Pr1 N1 Na1 83.12(13) . . ?
C6 N2 C9 106.4(4) . . ?
C6 N2 Na1 112.1(3) . . ?
C9 N2 Na1 137.0(3) . . ?
C6 N2 Pr1 81.1(3) . . ?
C9 N2 Pr1 81.5(3) . . ?
Na1 N2 Pr1 86.29(14) . . ?
C14 N3 C11 106.4(4) . . ?
C14 N3 Pr1 126.1(3) . . ?
C11 N3 Pr1 127.4(3) . . ?
C19 N4 C16 106.1(4) . . ?
C19 N4 Pr1 80.3(3) . . ?
C16 N4 Pr1 79.4(3) . . ?
C2 C1 N1 110.9(4) . . ?
C2 C1 C20 130.4(5) . . ?
N1 C1 C20 118.4(4) . . ?
C1 C2 C3 107.4(4) . . ?
C4 C3 C2 106.2(5) . . ?
C4 C3 Na1 63.5(3) . . ?
C2 C3 Na1 88.7(3) . . ?
C3 C4 N1 110.0(4) . . ?
C3 C4 C5 131.1(5) . . ?
N1 C4 C5 118.8(4) . . ?
C3 C4 Na1 88.5(3) . . ?
N1 C4 Na1 79.9(3) . . ?
C5 C4 Na1 102.6(3) . . ?
C4 C5 C6 107.7(4) . . ?
C4 C5 C21 109.6(4) . . ?
C6 C5 C21 109.8(4) . . ?
C4 C5 C23 109.7(4) . . ?
C6 C5 C23 108.8(4) . . ?
C21 C5 C23 111.2(4) . . ?
N2 C6 C7 110.1(5) . . ?
N2 C6 C5 120.2(4) . . ?
C7 C6 C5 129.6(5) . . ?
N2 C6 Pr1 69.7(3) . . ?
C7 C6 Pr1 82.0(3) . . ?
C5 C6 Pr1 116.8(3) . . ?
C6 C7 C8 106.3(5) . . ?
C6 C7 Pr1 70.0(3) . . ?
C8 C7 Pr1 76.1(3) . . ?
C9 C8 C7 107.0(4) . . ?
C9 C8 Pr1 70.5(3) . . ?
C7 C8 Pr1 76.1(3) . . ?
N2 C9 C8 109.9(4) . . ?
N2 C9 C10 120.5(4) . . ?
C8 C9 C10 129.6(5) . . ?
N2 C9 Pr1 69.3(2) . . ?
C8 C9 Pr1 81.7(3) . . ?
C10 C9 Pr1 117.0(3) . . ?
C11 C10 C9 110.3(4) . . ?
C11 C10 C25 109.5(4) . . ?
C9 C10 C25 109.0(5) . . ?
C11 C10 C27 108.8(5) . . ?
C9 C10 C27 110.4(4) . . ?
C25 C10 C27 108.9(4) . . ?
N3 C11 C12 110.0(5) . . ?
N3 C11 C10 121.0(4) . . ?
C12 C11 C10 128.2(5) . . ?
C11 C12 C13 106.3(5) . . ?
C11 C12 Na1 109.0(4) . 2 ?
C13 C12 Na1 78.1(3) . 2 ?
C14 C13 C12 107.4(5) . . ?
C14 C13 Na1 112.5(4) . 2 ?
C12 C13 Na1 70.3(3) . 2 ?
N3 C14 C13 109.8(5) . . ?
N3 C14 C15 120.6(4) . . ?
C13 C14 C15 129.1(5) . . ?
C14 C15 C16 109.9(4) . . ?
C14 C15 C31 109.0(4) . . ?
C16 C15 C31 108.1(4) . . ?
C14 C15 C29 109.2(4) . . ?
C16 C15 C29 111.3(4) . . ?
C31 C15 C29 109.3(4) . . ?
N4 C16 C17 110.3(4) . . ?
N4 C16 C15 119.2(4) . . ?
C17 C16 C15 130.3(5) . . ?
N4 C16 Pr1 70.9(3) . . ?
C17 C16 Pr1 81.4(3) . . ?
C15 C16 Pr1 117.2(3) . . ?
C16 C17 C18 106.6(5) . . ?
C16 C17 Pr1 70.1(3) . . ?
C18 C17 Pr1 76.2(3) . . ?
C19 C18 C17 105.8(5) . . ?
C19 C18 Pr1 70.4(3) . . ?
C17 C18 Pr1 75.2(3) . . ?
N4 C19 C18 111.0(5) . . ?
N4 C19 C20 119.3(4) . . ?
C18 C19 C20 129.7(5) . . ?
N4 C19 Pr1 70.3(3) . . ?
C18 C19 Pr1 81.3(3) . . ?
C20 C19 Pr1 116.9(3) . . ?
C1 C20 C19 109.4(4) . . ?
C1 C20 C33 109.9(4) . . ?
C19 C20 C33 108.6(4) . . ?
C1 C20 C35 109.5(4) . . ?
C19 C20 C35 107.8(4) . . ?
C33 C20 C35 111.6(4) . . ?
C22 C21 C5 116.0(5) . . ?
C24 C23 C5 113.9(4) . . ?
C26 C25 C10 115.9(5) . . ?
C28 C27 C10 116.0(5) . . ?
C30 C29 C15 116.7(5) . . ?
C32 C31 C15 114.5(5) . . ?
C34 C33 C20 114.4(5) . . ?
C36 C35 C20 114.7(5) . . ?
C37 O1 C40 108.9(6) . . ?
C37 O1 Pr1 130.1(4) . . ?
C40 O1 Pr1 120.8(5) . . ?
O1 C37 C38 109.5(8) . . ?
C37 C38 C39 107.0(7) . . ?
C40 C39 C38 104.7(7) . . ?
O1 C40 C39 109.9(9) . . ?
N2 Na1 C12 159.9(2) . 2 ?
N2 Na1 C13 128.45(19) . 2 ?
C12 Na1 C13 31.61(18) 2 2 ?
N2 Na1 C4 70.75(15) . . ?
C12 Na1 C4 113.71(18) 2 . ?
C13 Na1 C4 109.86(18) 2 . ?
N2 Na1 N1 72.58(14) . . ?
C12 Na1 N1 121.59(17) 2 . ?
C13 Na1 N1 133.07(17) 2 . ?
C4 Na1 N1 29.61(14) . . ?
N2 Na1 C3 97.29(16) . . ?
C12 Na1 C3 85.78(17) 2 . ?
C13 Na1 C3 86.75(17) 2 . ?
C4 Na1 C3 27.94(15) . . ?
N1 Na1 C3 46.63(14) . . ?
N2 Na1 Pr1 49.12(10) . . ?
C12 Na1 Pr1 150.95(16) 2 . ?
C13 Na1 Pr1 176.49(15) 2 . ?
C4 Na1 Pr1 67.30(12) . . ?
N1 Na1 Pr1 45.11(9) . . ?
C3 Na1 Pr1 91.06(12) . . ?

loop_
_geom_bond_atom_site_label_1
_geom_bond_atom_site_label_2
_geom_bond_distance
_geom_bond_site_symmetry_2
_geom_bond_publ_flag
Pr1 N3 2.473(4) . ?
Pr1 N1 2.496(4) . ?
Pr1 O1 2.533(4) . ?
Pr1 N4 2.633(4) . ?
Pr1 N2 2.650(4) . ?
Pr1 C16 2.740(5) . ?
Pr1 C19 2.757(5) . ?
Pr1 C6 2.791(5) . ?
Pr1 C9 2.802(5) . ?
Pr1 C17 2.880(5) . ?
Pr1 C18 2.893(5) . ?
Pr1 C7 2.941(5) . ?
N1 C1 1.386(6) . ?
N1 C4 1.389(6) . ?
N1 Na1 2.768(5) . ?
N2 C6 1.379(7) . ?
N2 C9 1.381(6) . ?
N2 Na1 2.461(4) . ?
N3 C14 1.381(7) . ?
N3 C11 1.387(6) . ?
N4 C19 1.375(7) . ?
N4 C16 1.382(7) . ?
C1 C2 1.355(8) . ?
C1 C20 1.514(7) . ?
C2 C3 1.418(8) . ?
C3 C4 1.387(7) . ?
C3 Na1 2.960(6) . ?
C4 C5 1.508(7) . ?
C4 Na1 2.650(5) . ?
C5 C6 1.511(8) . ?
C5 C21 1.549(7) . ?
C5 C23 1.556(7) . ?
C6 C7 1.392(7) . ?
C7 C8 1.414(8) . ?
C8 C9 1.385(7) . ?
C9 C10 1.514(7) . ?
C10 C11 1.507(7) . ?
C10 C25 1.547(7) . ?
C10 C27 1.566(7) . ?
C11 C12 1.387(7) . ?
C12 C13 1.414(8) . ?
C12 Na1 2.540(5) 2 ?
C13 C14 1.381(7) . ?
C13 Na1 2.640(6) 2 ?
C14 C15 1.502(7) . ?
C15 C16 1.512(7) . ?
C15 C31 1.557(7) . ?
C15 C29 1.568(8) . ?
C16 C17 1.386(7) . ?
C17 C18 1.429(8) . ?
C18 C19 1.388(8) . ?
C19 C20 1.523(8) . ?
C20 C33 1.543(7) . ?
C20 C35 1.562(7) . ?
C21 C22 1.509(9) . ?
C23 C24 1.528(7) . ?
C25 C26 1.522(9) . ?
C27 C28 1.497(10) . ?
C29 C30 1.508(9) . ?
C31 C32 1.547(9) . ?
C33 C34 1.536(8) . ?
C35 C36 1.522(9) . ?
O1 C37 1.429(9) . ?
O1 C40 1.429(10) . ?
C37 C38 1.442(11) . ?
C38 C39 1.533(15) . ?
C39 C40 1.465(13) . ?
Na1 C12 2.540(5) 2 ?
Na1 C13 2.640(6) 2 ?
